data_4113207
loop_
_publ_author_name
'Daron E. Janzen'
'Michael W. Burand'
'Paul C. Ewbank'
'Ted M. Pappenfus'
'Hiroyuki Higuchi'
'Demetrio A. da Silva Filho'
'Victor G. Young'
'Jean-Luc Br\'edas'
'Kent R. Mann'

_publ_section_title
;
 Preparation and Characterization of \p-Stacking Quinodimethane
 Oligothiophenes. Predicting Semiconductor Behavior and Bandwidths from
 Crystal Structures and Molecular Orbital Calculations
;
_journal_name_full 'Journal of the American Chemical Society'
_journal_page_first 15295
_journal_page_last 15308
_journal_paper_doi 10.1021/ja0484597
_journal_volume 126
_journal_year 2004
_chemical_formula_moiety 'C30 H30 N4 S3'
_chemical_formula_sum 'C30 H30 N4 S3'
_chemical_formula_weight 542.76
_chemical_name_common 03138
_chemical_name_systematic
; 
 ? 
;
_space_group_IT_number 2
_symmetry_cell_setting triclinic
_symmetry_space_group_name_Hall '-P 1'
_symmetry_space_group_name_H-M 'P -1'
_atom_sites_solution_hydrogens geom
_atom_sites_solution_primary direct
_atom_sites_solution_secondary difmap
_audit_creation_method SHELXL-97
_cell_angle_alpha 95.876(6)
_cell_angle_beta 98.489(6)
_cell_angle_gamma 97.492(6)
_cell_formula_units_Z 2
_cell_length_a 7.951(3)
_cell_length_b 13.212(4)
_cell_length_c 13.936(4)
_cell_measurement_reflns_used 765
_cell_measurement_temperature 173(2)
_cell_measurement_theta_max 21.22
_cell_measurement_theta_min 2.79
_cell_volume 1424.5(8)
_computing_cell_refinement 'SAINT, Bruker'
_computing_data_collection 'SMART, Bruker'
_computing_data_reduction 'SAINT, Bruker'
_computing_molecular_graphics 'SHELXTL, Bruker'
_computing_publication_material 'Bruker SHELXTL'
_computing_structure_refinement 'SHELXL-97 (Sheldrick, 1997)'
_computing_structure_solution 'SHELXS-97 (Sheldrick, 1990)'
_diffrn_ambient_temperature 173(2)
_diffrn_measured_fraction_theta_full 0.998
_diffrn_measured_fraction_theta_max 0.998
_diffrn_measurement_device_type 'Siemens SMART Platform CCD'
_diffrn_measurement_method 'area detector, omega scans'
_diffrn_radiation_monochromator graphite
_diffrn_radiation_source 'normal-focus sealed tube'
_diffrn_radiation_type MoK\a
_diffrn_radiation_wavelength 0.71073
_diffrn_reflns_av_R_equivalents 0.0745
_diffrn_reflns_av_sigmaI/netI 0.1093
_diffrn_reflns_limit_h_max 9
_diffrn_reflns_limit_h_min -9
_diffrn_reflns_limit_k_max 15
_diffrn_reflns_limit_k_min -15
_diffrn_reflns_limit_l_max 16
_diffrn_reflns_limit_l_min -16
_diffrn_reflns_number 14280
_diffrn_reflns_theta_full 25.07
_diffrn_reflns_theta_max 25.07
_diffrn_reflns_theta_min 1.49
_exptl_absorpt_coefficient_mu 0.286
_exptl_absorpt_correction_T_max 1.000000
_exptl_absorpt_correction_T_min 0.890299
_exptl_absorpt_correction_type multi-scan
_exptl_absorpt_process_details 'SADABS, R. Blessing, 1995'
_exptl_crystal_colour 'metallic green'
_exptl_crystal_density_diffrn 1.265
_exptl_crystal_density_meas 0
_exptl_crystal_description plate
_exptl_crystal_F_000 572
_exptl_crystal_size_max 0.13
_exptl_crystal_size_mid 0.05
_exptl_crystal_size_min 0.01
_refine_diff_density_max 0.204
_refine_diff_density_min -0.367
_refine_diff_density_rms 0.050
_refine_ls_extinction_method none
_refine_ls_goodness_of_fit_ref 0.963
_refine_ls_hydrogen_treatment riding
_refine_ls_matrix_type full
_refine_ls_number_parameters 353
_refine_ls_number_reflns 5062
_refine_ls_number_restraints 9
_refine_ls_restrained_S_all 0.962
_refine_ls_R_factor_all 0.1434
_refine_ls_R_factor_gt 0.0503
_refine_ls_shift/su_max 0.000
_refine_ls_shift/su_mean 0.000
_refine_ls_structure_factor_coef Fsqd
_refine_ls_weighting_details 'calc w=1/[\s^2^(Fo^2^)+(0.0488P)^2^+0.0000P] where P=(Fo^2^+2Fc^2^)/3'
_refine_ls_weighting_scheme calc
_refine_ls_wR_factor_gt 0.0947
_refine_ls_wR_factor_ref 0.1215
_reflns_number_gt 2520
_reflns_number_total 5062
_reflns_threshold_expression >2sigma(I)
_cod_data_source_file ja0484597si20040317_020924.cif
_cod_data_source_block 03138m
_cod_original_cell_volume 1424.6(8)
_cod_database_code 4113207

loop_
_symmetry_equiv_pos_as_xyz
'x, y, z'
'-x, -y, -z'

loop_
_atom_site_label
_atom_site_type_symbol
_atom_site_fract_x
_atom_site_fract_y
_atom_site_fract_z
_atom_site_U_iso_or_equiv
_atom_site_adp_type
_atom_site_occupancy
_atom_site_symmetry_multiplicity
_atom_site_calc_flag
_atom_site_refinement_flags
_atom_site_disorder_assembly
_atom_site_disorder_group
S1 S -0.41176(12) 0.38781(7) -0.07869(7) 0.0489(3) Uani 1 1 d . . .
S2 S -0.03076(12) 0.56511(7) 0.15833(7) 0.0480(3) Uani 1 1 d . . .
S3 S 0.13001(12) 0.89266(7) 0.13835(7) 0.0501(3) Uani 1 1 d . A .
N1 N -0.6518(4) 0.0030(3) -0.0938(2) 0.0665(10) Uani 1 1 d . . .
N2 N -0.7215(4) 0.2568(3) -0.2742(2) 0.0702(10) Uani 1 1 d . . .
N3 N 0.5866(4) 1.1098(3) 0.4077(3) 0.0799(12) Uani 1 1 d . A .
N4 N 0.2847(4) 1.1741(2) 0.1323(2) 0.0671(10) Uani 1 1 d . A .
C1 C -0.6164(4) 0.0870(3) -0.1049(3) 0.0478(10) Uani 1 1 d . . .
C2 C -0.6585(5) 0.2248(3) -0.2076(3) 0.0501(10) Uani 1 1 d . . .
C3 C -0.5744(4) 0.1909(3) -0.1213(3) 0.0430(9) Uani 1 1 d . . .
C4 C -0.4544(4) 0.2612(3) -0.0560(3) 0.0405(9) Uani 1 1 d . . .
C5 C -0.3541(4) 0.2451(3) 0.0325(2) 0.0415(9) Uani 1 1 d . . .
H5A H -0.3601 0.1802 0.0565 0.050 Uiso 1 1 calc R . .
C6 C -0.2480(4) 0.3307(3) 0.0805(2) 0.0401(8) Uani 1 1 d . . .
C7 C -0.2609(4) 0.4192(3) 0.0292(2) 0.0417(9) Uani 1 1 d . . .
C8 C -0.1783(4) 0.5193(3) 0.0523(2) 0.0420(9) Uani 1 1 d . . .
C9 C -0.2007(4) 0.6024(3) -0.0052(3) 0.0478(10) Uani 1 1 d . . .
H9A H -0.2773 0.5943 -0.0655 0.057 Uiso 1 1 calc R . .
C10 C -0.1030(5) 0.6934(3) 0.0342(3) 0.0501(10) Uani 1 1 d . . .
H10A H -0.1041 0.7543 0.0033 0.060 Uiso 1 1 calc R . .
C11 C 0.0010(5) 0.6896(3) 0.1254(3) 0.0444(9) Uani 1 1 d . . .
C12 C 0.1104(5) 0.7712(2) 0.1808(3) 0.0447(9) Uani 1 1 d . A .
C13 C 0.2191(5) 0.7756(3) 0.2741(3) 0.0489(10) Uani 1 1 d . . .
C14 C 0.3114(4) 0.8704(3) 0.3050(3) 0.0476(9) Uani 1 1 d . A .
H14A H 0.3895 0.8853 0.3648 0.057 Uiso 1 1 calc R . .
C15 C 0.2816(4) 0.9459(3) 0.2402(2) 0.0445(9) Uani 1 1 d . . .
C16 C 0.3596(4) 1.0466(3) 0.2531(3) 0.0487(10) Uani 1 1 d . A .
C17 C 0.4871(5) 1.0825(3) 0.3379(3) 0.0581(12) Uani 1 1 d . . .
C18 C 0.3199(4) 1.1172(3) 0.1857(3) 0.0522(10) Uani 1 1 d . . .
C19 C -0.1278(4) 0.3355(2) 0.1745(2) 0.0422(9) Uani 1 1 d . . .
H19A H -0.1581 0.3883 0.2220 0.051 Uiso 1 1 calc R . .
H19B H -0.0103 0.3599 0.1628 0.051 Uiso 1 1 calc R . .
C20 C -0.1220(4) 0.2375(2) 0.2222(2) 0.0422(9) Uani 1 1 d . . .
H20A H -0.2364 0.2137 0.2386 0.051 Uiso 1 1 calc R . .
H20B H -0.0931 0.1829 0.1758 0.051 Uiso 1 1 calc R . .
C21 C 0.0114(4) 0.2562(3) 0.3143(2) 0.0502(10) Uani 1 1 d . . .
H21A H 0.1247 0.2798 0.2963 0.060 Uiso 1 1 calc R . .
H21B H -0.0169 0.3130 0.3584 0.060 Uiso 1 1 calc R . .
C22 C 0.0283(4) 0.1651(2) 0.3707(2) 0.0461(9) Uani 1 1 d . . .
H22A H 0.0497 0.1063 0.3263 0.055 Uiso 1 1 calc R . .
H22B H -0.0812 0.1445 0.3942 0.055 Uiso 1 1 calc R . .
C23 C 0.1730(5) 0.1886(3) 0.4573(3) 0.0616(11) Uani 1 1 d . . .
H23A H 0.1496 0.2463 0.5021 0.074 Uiso 1 1 calc R . .
H23B H 0.2815 0.2114 0.4336 0.074 Uiso 1 1 calc R . .
C24 C 0.1970(5) 0.0977(3) 0.5141(3) 0.0699(12) Uani 1 1 d . . .
H24A H 0.2927 0.1180 0.5685 0.105 Uiso 1 1 calc R . .
H24B H 0.2223 0.0405 0.4706 0.105 Uiso 1 1 calc R . .
H24C H 0.0915 0.0761 0.5398 0.105 Uiso 1 1 calc R . .
C25 C 0.2647(11) 0.6898(14) 0.3427(9) 0.034(2) Uani 0.502(3) 1 d PD A 1
H25A H 0.2663 0.6238 0.3026 0.041 Uiso 0.502(3) 1 calc PR A 1
H25B H 0.3792 0.7115 0.3835 0.041 Uiso 0.502(3) 1 calc PR A 1
C26 C 0.1255(8) 0.6776(5) 0.4076(4) 0.0367(12) Uani 0.502(3) 1 d PD A 1
H26A H 0.1355 0.7413 0.4535 0.044 Uiso 0.502(3) 1 calc PR A 1
H26B H 0.0106 0.6673 0.3663 0.044 Uiso 0.502(3) 1 calc PR A 1
C27 C 0.1426(9) 0.5867(5) 0.4651(4) 0.0394(13) Uani 0.502(3) 1 d PD A 1
H27A H 0.0394 0.5736 0.4966 0.047 Uiso 0.502(3) 1 calc PR A 1
H27B H 0.1445 0.5250 0.4188 0.047 Uiso 0.502(3) 1 calc PR A 1
C28 C 0.3014(10) 0.6008(7) 0.5432(6) 0.0412(18) Uani 0.502(3) 1 d PD A 1
H28A H 0.4045 0.6086 0.5110 0.049 Uiso 0.502(3) 1 calc PR A 1
H28B H 0.3040 0.6655 0.5864 0.049 Uiso 0.502(3) 1 calc PR A 1
C29 C 0.313(3) 0.5147(14) 0.6057(13) 0.046(3) Uani 0.502(3) 1 d PD A 1
H29A H 0.3214 0.4508 0.5639 0.055 Uiso 0.502(3) 1 calc PR A 1
H29B H 0.2069 0.5029 0.6345 0.055 Uiso 0.502(3) 1 calc PR A 1
C30 C 0.467(2) 0.5371(15) 0.6871(8) 0.063(3) Uani 0.502(3) 1 d PD A 1
H30A H 0.4676 0.4795 0.7262 0.094 Uiso 0.502(3) 1 calc PR A 1
H30B H 0.4592 0.6001 0.7289 0.094 Uiso 0.502(3) 1 calc PR A 1
H30C H 0.5728 0.5461 0.6590 0.094 Uiso 0.502(3) 1 calc PR A 1
C25' C 0.1952(12) 0.6842(14) 0.3219(9) 0.034(2) Uani 0.498(3) 1 d PD A 2
H25C H 0.2226 0.6252 0.2802 0.041 Uiso 0.498(3) 1 calc PR A 2
H25D H 0.0733 0.6689 0.3300 0.041 Uiso 0.498(3) 1 calc PR A 2
C26' C 0.3085(8) 0.6967(5) 0.4210(5) 0.0367(12) Uani 0.498(3) 1 d PD A 2
H26C H 0.2860 0.7585 0.4608 0.044 Uiso 0.498(3) 1 calc PR A 2
H26D H 0.4304 0.7083 0.4120 0.044 Uiso 0.498(3) 1 calc PR A 2
C27' C 0.2798(9) 0.6039(5) 0.4768(5) 0.0394(13) Uani 0.498(3) 1 d PD A 2
H27C H 0.1586 0.5934 0.4873 0.047 Uiso 0.498(3) 1 calc PR A 2
H27D H 0.2994 0.5418 0.4363 0.047 Uiso 0.498(3) 1 calc PR A 2
C28' C 0.3959(10) 0.6150(7) 0.5748(6) 0.0412(18) Uani 0.498(3) 1 d PD A 2
H28B H 0.3810 0.6794 0.6135 0.049 Uiso 0.498(3) 1 calc PR A 2
H28D H 0.5168 0.6219 0.5637 0.049 Uiso 0.498(3) 1 calc PR A 2
C29' C 0.364(3) 0.5268(14) 0.6342(13) 0.046(3) Uani 0.498(3) 1 d PD A 2
H29C H 0.3805 0.4625 0.5958 0.055 Uiso 0.498(3) 1 calc PR A 2
H29D H 0.2430 0.5193 0.6447 0.055 Uiso 0.498(3) 1 calc PR A 2
C30' C 0.479(2) 0.5388(15) 0.7327(7) 0.063(3) Uani 0.498(3) 1 d PD A 2
H30D H 0.4294 0.4913 0.7741 0.094 Uiso 0.498(3) 1 calc PR A 2
H30E H 0.4893 0.6096 0.7641 0.094 Uiso 0.498(3) 1 calc PR A 2
H30F H 0.5934 0.5232 0.7237 0.094 Uiso 0.498(3) 1 calc PR A 2

loop_
_atom_site_aniso_label
_atom_site_aniso_U_11
_atom_site_aniso_U_22
_atom_site_aniso_U_33
_atom_site_aniso_U_23
_atom_site_aniso_U_13
_atom_site_aniso_U_12
S1 0.0449(6) 0.0526(6) 0.0563(7) 0.0201(5) 0.0181(5) 0.0119(5)
S2 0.0591(6) 0.0350(5) 0.0569(7) 0.0143(4) 0.0247(5) 0.0091(4)
S3 0.0522(6) 0.0373(5) 0.0688(7) 0.0216(5) 0.0217(5) 0.0113(5)
N1 0.071(2) 0.052(2) 0.067(2) -0.0033(19) -0.0085(18) 0.0056(19)
N2 0.072(3) 0.090(3) 0.053(2) 0.014(2) 0.012(2) 0.022(2)
N3 0.053(2) 0.075(3) 0.110(3) 0.040(2) -0.002(2) -0.003(2)
N4 0.065(2) 0.056(2) 0.087(3) 0.034(2) 0.0180(19) 0.0084(17)
C1 0.048(2) 0.053(3) 0.042(2) 0.000(2) -0.0005(18) 0.017(2)
C2 0.042(2) 0.061(3) 0.052(3) 0.006(2) 0.018(2) 0.0118(19)
C3 0.040(2) 0.051(2) 0.044(2) 0.011(2) 0.0111(19) 0.0182(19)
C4 0.038(2) 0.048(2) 0.043(2) 0.0146(18) 0.0164(19) 0.0154(18)
C5 0.041(2) 0.044(2) 0.046(2) 0.0124(19) 0.0183(19) 0.0141(19)
C6 0.046(2) 0.034(2) 0.046(2) 0.0073(18) 0.0207(19) 0.0100(18)
C7 0.034(2) 0.051(2) 0.045(2) 0.0123(18) 0.0169(18) 0.0092(18)
C8 0.041(2) 0.044(2) 0.049(2) 0.0137(18) 0.0216(18) 0.0130(18)
C9 0.039(2) 0.053(3) 0.065(3) 0.022(2) 0.0300(19) 0.020(2)
C10 0.052(2) 0.041(2) 0.070(3) 0.021(2) 0.036(2) 0.016(2)
C11 0.047(2) 0.036(2) 0.062(3) 0.017(2) 0.032(2) 0.0147(19)
C12 0.055(2) 0.030(2) 0.061(3) 0.0190(19) 0.034(2) 0.0124(19)
C13 0.068(3) 0.037(2) 0.056(3) 0.0166(19) 0.036(2) 0.022(2)
C14 0.053(2) 0.043(2) 0.057(3) 0.0216(19) 0.0225(19) 0.0178(19)
C15 0.040(2) 0.042(2) 0.060(3) 0.0184(19) 0.0218(19) 0.0150(18)
C16 0.043(2) 0.045(2) 0.067(3) 0.026(2) 0.021(2) 0.0111(19)
C17 0.046(3) 0.052(3) 0.087(4) 0.037(3) 0.021(3) 0.015(2)
C18 0.044(2) 0.044(2) 0.074(3) 0.020(2) 0.020(2) 0.0051(19)
C19 0.044(2) 0.041(2) 0.044(2) 0.0063(17) 0.0155(19) 0.0080(17)
C20 0.040(2) 0.041(2) 0.044(2) 0.0051(17) 0.0090(18) -0.0010(17)
C21 0.046(2) 0.043(2) 0.061(3) 0.0067(19) 0.008(2) 0.0052(18)
C22 0.041(2) 0.039(2) 0.057(2) 0.0076(18) 0.008(2) 0.0040(17)
C23 0.051(3) 0.046(2) 0.080(3) 0.003(2) -0.014(2) 0.0067(19)
C24 0.065(3) 0.059(3) 0.078(3) 0.012(2) -0.015(2) 0.008(2)
C25 0.032(7) 0.034(3) 0.041(5) 0.013(4) 0.002(5) 0.018(7)
C26 0.039(3) 0.037(3) 0.031(3) 0.002(2) 0.001(2) 0.002(2)
C27 0.046(3) 0.036(3) 0.032(3) 0.002(2) 0.001(3) -0.001(3)
C28 0.050(6) 0.039(3) 0.033(5) 0.008(4) 0.004(4) 0.003(5)
C29 0.070(12) 0.039(4) 0.028(10) 0.006(6) 0.006(6) 0.006(5)
C30 0.075(4) 0.076(3) 0.045(9) 0.036(9) 0.009(8) 0.022(3)
C25' 0.032(7) 0.034(3) 0.041(5) 0.013(4) 0.002(5) 0.018(7)
C26' 0.039(3) 0.037(3) 0.031(3) 0.002(2) 0.001(2) 0.002(2)
C27' 0.046(3) 0.036(3) 0.032(3) 0.002(2) 0.001(3) -0.001(3)
C28' 0.050(6) 0.039(3) 0.033(5) 0.008(4) 0.004(4) 0.003(5)
C29' 0.070(12) 0.039(4) 0.028(10) 0.006(6) 0.006(6) 0.006(5)
C30' 0.075(4) 0.076(3) 0.045(9) 0.036(9) 0.009(8) 0.022(3)

loop_
_atom_type_symbol
_atom_type_description
_atom_type_scat_dispersion_real
_atom_type_scat_dispersion_imag
_atom_type_scat_source
C C 0.0033 0.0016 'International Tables Vol C Tables 4.2.6.8 and 6.1.1.4'
H H 0.0000 0.0000 'International Tables Vol C Tables 4.2.6.8 and 6.1.1.4'
N N 0.0061 0.0033 'International Tables Vol C Tables 4.2.6.8 and 6.1.1.4'
S S 0.1246 0.1234 'International Tables Vol C Tables 4.2.6.8 and 6.1.1.4'

loop_
_geom_angle_atom_site_label_1
_geom_angle_atom_site_label_2
_geom_angle_atom_site_label_3
_geom_angle
C4 S1 C7 91.54(17)
C8 S2 C11 92.74(18)
C15 S3 C12 91.72(18)
N1 C1 C3 178.5(4)
N2 C2 C3 176.4(4)
C4 C3 C1 122.2(3)
C4 C3 C2 118.9(3)
C1 C3 C2 119.0(3)
C3 C4 C5 128.9(3)
C3 C4 S1 120.1(3)
C5 C4 S1 111.0(3)
C6 C5 C4 114.5(3)
C5 C6 C7 112.3(3)
C5 C6 C19 125.7(3)
C7 C6 C19 122.0(3)
C8 C7 C6 130.8(3)
C8 C7 S1 118.5(3)
C6 C7 S1 110.6(3)
C7 C8 C9 126.2(3)
C7 C8 S2 124.7(3)
C9 C8 S2 109.1(3)
C10 C9 C8 114.3(4)
C9 C10 C11 114.1(3)
C12 C11 C10 125.6(3)
C12 C11 S2 124.6(3)
C10 C11 S2 109.8(3)
C11 C12 C13 129.8(3)
C11 C12 S3 119.7(3)
C13 C12 S3 110.5(3)
C14 C13 C12 112.6(3)
C14 C13 C25' 131.9(6)
C12 C13 C25' 115.0(6)
C14 C13 C25 114.2(6)
C12 C13 C25 132.9(6)
C25' C13 C25 21.1(7)
C13 C14 C15 114.7(3)
C16 C15 C14 126.6(3)
C16 C15 S3 123.0(3)
C14 C15 S3 110.4(3)
C15 C16 C18 122.9(4)
C15 C16 C17 119.0(3)
C18 C16 C17 118.1(3)
N3 C17 C16 177.9(4)
N4 C18 C16 178.5(4)
C6 C19 C20 117.9(3)
C21 C20 C19 110.3(3)
C22 C21 C20 116.0(3)
C21 C22 C23 112.3(3)
C22 C23 C24 113.8(3)
C26 C25 C13 107.1(8)
C27 C26 C25 111.0(7)
C28 C27 C26 114.6(6)
C29 C28 C27 115.2(8)
C28 C29 C30 112.6(11)
C13 C25' C26' 111.6(11)
C25' C26' C27' 113.3(8)
C28' C27' C26' 113.5(6)
C27' C28' C29' 114.8(8)
C28' C29' C30' 114.7(10)

loop_
_geom_bond_atom_site_label_1
_geom_bond_atom_site_label_2
_geom_bond_distance
S1 C4 1.734(3)
S1 C7 1.755(3)
S2 C8 1.746(4)
S2 C11 1.749(3)
S3 C15 1.741(4)
S3 C12 1.762(3)
N1 C1 1.141(4)
N2 C2 1.136(4)
N3 C17 1.153(5)
N4 C18 1.143(4)
C1 C3 1.419(5)
C2 C3 1.429(5)
C3 C4 1.394(5)
C4 C5 1.417(4)
C5 C6 1.367(4)
C6 C7 1.439(4)
C6 C19 1.493(4)
C7 C8 1.381(4)
C8 C9 1.437(4)
C9 C10 1.359(5)
C10 C11 1.421(5)
C11 C12 1.379(5)
C12 C13 1.442(5)
C13 C14 1.360(5)
C13 C25' 1.443(15)
C13 C25 1.599(14)
C14 C15 1.431(4)
C15 C16 1.375(4)
C16 C18 1.422(5)
C16 C17 1.434(5)
C19 C20 1.518(4)
C20 C21 1.517(4)
C21 C22 1.513(4)
C22 C23 1.515(4)
C23 C24 1.522(4)
C25 C26 1.532(11)
C26 C27 1.520(7)
C27 C28 1.519(9)
C28 C29 1.506(11)
C29 C30 1.515(12)
C25' C26' 1.515(10)
C26' C27' 1.529(8)
C27' C28' 1.512(9)
C28' C29' 1.513(11)
C29' C30' 1.514(11)

loop_
_geom_torsion_atom_site_label_1
_geom_torsion_atom_site_label_2
_geom_torsion_atom_site_label_3
_geom_torsion_atom_site_label_4
_geom_torsion
N1 C1 C3 C4 -164(15)
N1 C1 C3 C2 16(16)
N2 C2 C3 C4 -8(6)
N2 C2 C3 C1 172(6)
C1 C3 C4 C5 1.3(5)
C2 C3 C4 C5 -178.9(3)
C1 C3 C4 S1 -178.6(3)
C2 C3 C4 S1 1.1(4)
C7 S1 C4 C3 180.0(3)
C7 S1 C4 C5 0.0(2)
C3 C4 C5 C6 -179.7(3)
S1 C4 C5 C6 0.3(4)
C4 C5 C6 C7 -0.5(4)
C4 C5 C6 C19 -179.5(3)
C5 C6 C7 C8 179.5(3)
C19 C6 C7 C8 -1.5(5)
C5 C6 C7 S1 0.5(3)
C19 C6 C7 S1 179.5(2)
C4 S1 C7 C8 -179.4(3)
C4 S1 C7 C6 -0.3(2)
C6 C7 C8 C9 179.7(3)
S1 C7 C8 C9 -1.4(4)
C6 C7 C8 S2 -1.3(5)
S1 C7 C8 S2 177.64(17)
C11 S2 C8 C7 -180.0(3)
C11 S2 C8 C9 -0.8(2)
C7 C8 C9 C10 -179.7(3)
S2 C8 C9 C10 1.1(3)
C8 C9 C10 C11 -0.9(4)
C9 C10 C11 C12 -179.5(3)
C9 C10 C11 S2 0.2(4)
C8 S2 C11 C12 -179.9(3)
C8 S2 C11 C10 0.3(2)
C10 C11 C12 C13 179.2(3)
S2 C11 C12 C13 -0.5(5)
C10 C11 C12 S3 -0.5(5)
S2 C11 C12 S3 179.86(17)
C15 S3 C12 C11 -178.9(3)
C15 S3 C12 C13 1.3(3)
C11 C12 C13 C14 179.0(3)
S3 C12 C13 C14 -1.3(4)
C11 C12 C13 C25' -7.9(8)
S3 C12 C13 C25' 171.8(6)
C11 C12 C13 C25 5.5(8)
S3 C12 C13 C25 -174.8(6)
C12 C13 C14 C15 0.5(4)
C25' C13 C14 C15 -171.0(7)
C25 C13 C14 C15 175.3(5)
C13 C14 C15 C16 -179.0(3)
C13 C14 C15 S3 0.5(4)
C12 S3 C15 C16 178.5(3)
C12 S3 C15 C14 -1.1(2)
C14 C15 C16 C18 -178.8(3)
S3 C15 C16 C18 1.8(5)
C14 C15 C16 C17 1.5(5)
S3 C15 C16 C17 -178.0(3)
C15 C16 C17 N3 -41(12)
C18 C16 C17 N3 140(12)
C15 C16 C18 N4 75(17)
C17 C16 C18 N4 -105(17)
C5 C6 C19 C20 -0.3(5)
C7 C6 C19 C20 -179.1(3)
C6 C19 C20 C21 177.9(3)
C19 C20 C21 C22 178.8(3)
C20 C21 C22 C23 175.8(3)
C21 C22 C23 C24 -178.4(3)
C14 C13 C25 C26 100.0(8)
C12 C13 C25 C26 -86.6(11)
C25' C13 C25 C26 -51(2)
C13 C25 C26 C27 171.6(7)
C25 C26 C27 C28 68.4(9)
C26 C27 C28 C29 175.7(14)
C27 C28 C29 C30 -175.4(16)
C14 C13 C25' C26' -6.2(13)
C12 C13 C25' C26' -177.6(6)
C25 C13 C25' C26' 31(2)
C13 C25' C26' C27' 176.7(7)
C25' C26' C27' C28' 178.5(8)
C26' C27' C28' C29' 176.9(15)
C27' C28' C29' C30' -179.3(17)
